data_2014610
loop_
_publ_author_name
'Joacim C. M. Gustafsson'
'Stefan T. Norberg'
'G\"oran Svensson'
'J\"orgen Albertsson'

_publ_section_title
;
 Two new phosphate langbeinites, Rb~2~YbTi(PO~4~)~3~ and
 Rb~2~Yb~0.32~Ti~1.68~(PO~4~)~3~, investigated at 293 and 150K
;
_journal_issue 2
_journal_name_full 'Acta Crystallographica Section C'
_journal_page_first i9
_journal_page_last i13
_journal_paper_doi 10.1107/S0108270104030525
_journal_volume 61
_journal_year 2005
_chemical_formula_iupac 'Rb2 Yb0.32 Ti1.68 (P O4)3'
_chemical_formula_moiety 'O12 P3 Rb2 Ti1.68 Yb0.32'
_chemical_formula_structural
;
  'Rb2 (Ti0.80 Yb0.2)(Ti0.88 Yb0.12) (P O4)3'
;
_chemical_formula_sum 'O12 P3 Rb2 Ti1.68 Yb0.32'
_chemical_formula_weight 591.07
_chemical_name_common Langbeinite
_space_group_IT_number 198
_symmetry_cell_setting cubic
_symmetry_space_group_name_Hall 'P 2ac 2ab 3'
_symmetry_space_group_name_H-M 'P 21 3'
_atom_type_scat_source 'Sasaki, S. Numerical tables of Anomalous Scattering Factors'
_audit_creation_method SHELXL-97
_cell_angle_alpha 90.00
_cell_angle_beta 90.00
_cell_angle_gamma 90.00
_cell_formula_units_Z 4
_cell_length_a 10.2132(2)
_cell_length_b 10.2132(2)
_cell_length_c 10.2132(2)
_cell_measurement_reflns_used 4133
_cell_measurement_temperature 293(2)
_cell_measurement_theta_max 34.05
_cell_measurement_theta_min 3.46
_cell_volume 1065.33(4)
_computing_cell_refinement 'SAINT-Plus (Bruker, 1999)'
_computing_data_collection 'SMART-NT (Bruker, 1998)'
_computing_data_reduction
;
SMART-NT and SADABS (Sheldrick, 2001)
;
_computing_molecular_graphics
;
'Ortep-3 for Windows (Farrugia, 1997) and DIAMOND (Brandenburg, 2000)'
;
_computing_publication_material 'WinGX (Farrugia, 1999)'
_computing_structure_refinement 'SHELXL97 (Sheldrick, 1997)'
_computing_structure_solution 'Coordinates from (I)'
_diffrn_ambient_temperature 293(2)
_diffrn_measured_fraction_theta_full 0.983
_diffrn_measured_fraction_theta_max 0.983
_diffrn_measurement_device_type 'Siemens SMART CCD diffractometer'
_diffrn_measurement_method '\w scan'
_diffrn_radiation_monochromator graphite
_diffrn_radiation_type Synchrotron
_diffrn_radiation_wavelength 0.87200
_diffrn_reflns_av_R_equivalents 0.0697
_diffrn_reflns_av_sigmaI/netI 0.0436
_diffrn_reflns_limit_h_max 12
_diffrn_reflns_limit_h_min -11
_diffrn_reflns_limit_k_max 11
_diffrn_reflns_limit_k_min -11
_diffrn_reflns_limit_l_max 7
_diffrn_reflns_limit_l_min -12
_diffrn_reflns_number 2811
_diffrn_reflns_theta_full 34.05
_diffrn_reflns_theta_max 32.05
_diffrn_reflns_theta_min 3.46
_diffrn_standards_number 0
_exptl_absorpt_coefficient_mu 8.122
_exptl_absorpt_correction_T_max 0.96
_exptl_absorpt_correction_T_min 0.75
_exptl_absorpt_correction_type multi-scan
_exptl_absorpt_process_details '(SADABS; Sheldrick, 2001)'
_exptl_crystal_colour blue
_exptl_crystal_density_diffrn 3.664
_exptl_crystal_density_method 'not measured'
_exptl_crystal_description plate
_exptl_crystal_F_000 1096
_exptl_crystal_size_max 0.04
_exptl_crystal_size_mid 0.04
_exptl_crystal_size_min 0.005
_refine_diff_density_max 0.983
_refine_diff_density_min -1.070
_refine_ls_abs_structure_details 'Flack (1983)'
_refine_ls_abs_structure_Flack 0.41(3)
_refine_ls_extinction_method none
_refine_ls_goodness_of_fit_ref 1.179
_refine_ls_matrix_type full
_refine_ls_number_constraints 8
_refine_ls_number_parameters 61
_refine_ls_number_reflns 771
_refine_ls_number_restraints 0
_refine_ls_restrained_S_all 1.179
_refine_ls_R_factor_all 0.0444
_refine_ls_R_factor_gt 0.0439
_refine_ls_shift/su_max 0.000
_refine_ls_shift/su_mean 0.000
_refine_ls_structure_factor_coef Fsqd
_refine_ls_weighting_details 'calc w=1/[\s^2^(Fo^2^)+(0.0654P)^2^+5P] where P=(Fo^2^+2Fc^2^)/3'
_refine_ls_weighting_scheme calc
_refine_ls_wR_factor_gt 0.1172
_refine_ls_wR_factor_ref 0.1179
_reflns_number_gt 766
_reflns_number_total 771
_reflns_threshold_expression 'F^2^ > 2\s(F^2^)'
_cod_data_source_file bc1051.cif
_cod_data_source_block II_293_K
_cod_original_sg_symbol_Hall P_2ac_2ab_3
_cod_database_code 2014610
_cod_database_fobs_code 2014610

loop_
_symmetry_equiv_pos_as_xyz
'x, y, z'
'-x+1/2, -y, z+1/2'
'x+1/2, -y+1/2, -z'
'-x, y+1/2, -z+1/2'
'y, z, x'
'-y+1/2, -z, x+1/2'
'y+1/2, -z+1/2, -x'
'-y, z+1/2, -x+1/2'
'z, x, y'
'-z, x+1/2, -y+1/2'
'-z+1/2, -x, y+1/2'
'z+1/2, -x+1/2, -y'

loop_
_atom_site_label
_atom_site_fract_x
_atom_site_fract_y
_atom_site_fract_z
_atom_site_U_iso_or_equiv
_atom_site_adp_type
_atom_site_calc_flag
_atom_site_refinement_flags
_atom_site_occupancy
_atom_site_disorder_assembly
_atom_site_disorder_group
_atom_site_type_symbol
Rb1 0.56997(9) 0.43003(9) -0.06997(9) 0.0193(4) Uani d S 1 . . Rb
Rb2 0.79226(10) 0.20774(10) -0.29226(10) 0.0230(4) Uani d S 1 . . Rb
Ti1 0.91655(8) 0.41655(8) 0.08345(8) 0.0081(5) Uani d SP 0.800(6) . . Ti
Yb1 0.91655(8) 0.41655(8) 0.08345(8) 0.0081(5) Uani d SP 0.200(6) . . Yb
Ti2 0.64711(10) 0.14711(10) 0.35289(10) 0.0110(6) Uani d SP 0.885(5) . . Ti
Yb2 0.64711(10) 0.14711(10) 0.35289(10) 0.0110(6) Uani d SP 0.115(5) . . Yb
P 0.7354(2) 0.1214(2) 0.0408(2) 0.0170(5) Uani d . 1 . . P
O1 0.5962(7) 0.1475(8) -0.0048(8) 0.0350(18) Uani d . 1 . . O
O2 0.8172(9) 0.2420(8) 0.0208(8) 0.040(2) Uani d . 1 . . O
O3 0.7368(9) 0.0807(8) 0.1856(8) 0.0371(19) Uani d . 1 . . O
O4 0.7958(8) 0.0116(9) -0.0390(10) 0.044(2) Uani d . 1 . . O

loop_
_atom_site_aniso_label
_atom_site_aniso_U_11
_atom_site_aniso_U_22
_atom_site_aniso_U_33
_atom_site_aniso_U_12
_atom_site_aniso_U_13
_atom_site_aniso_U_23
Rb1 0.0193(4) 0.0193(4) 0.0193(4) 0.0017(3) 0.0017(3) -0.0017(3)
Rb2 0.0230(4) 0.0230(4) 0.0230(4) 0.0004(4) 0.0004(4) -0.0004(4)
Ti1 0.0081(5) 0.0081(5) 0.0081(5) -0.0007(3) 0.0007(3) 0.0007(3)
Yb1 0.0081(5) 0.0081(5) 0.0081(5) -0.0007(3) 0.0007(3) 0.0007(3)
Ti2 0.0110(6) 0.0110(6) 0.0110(6) 0.0012(4) -0.0012(4) -0.0012(4)
Yb2 0.0110(6) 0.0110(6) 0.0110(6) 0.0012(4) -0.0012(4) -0.0012(4)
P 0.0176(10) 0.0127(10) 0.0206(11) -0.0008(7) 0.0002(8) 0.0008(8)
O1 0.027(4) 0.040(5) 0.038(4) 0.010(3) -0.008(3) 0.005(4)
O2 0.058(6) 0.026(4) 0.035(4) -0.022(4) 0.008(4) -0.001(3)
O3 0.050(5) 0.029(4) 0.033(4) 0.002(4) -0.012(3) 0.018(3)
O4 0.034(4) 0.040(5) 0.060(6) 0.005(4) -0.005(4) -0.023(4)

loop_
_geom_angle_atom_site_label_1
_geom_angle_atom_site_label_2
_geom_angle_atom_site_label_3
_geom_angle_site_symmetry_1
_geom_angle_site_symmetry_3
_geom_angle
O1 Rb1 O1 11_564 8_655 98.6(2)
O1 Rb1 O1 11_564 . 98.6(2)
O1 Rb1 O1 8_655 . 98.6(2)
O1 Rb1 O4 11_564 7_556 150.9(2)
O1 Rb1 O4 8_655 7_556 100.9(2)
O1 Rb1 O4 . 7_556 99.5(2)
O1 Rb1 O4 11_564 12_565 100.9(2)
O1 Rb1 O4 8_655 12_565 99.5(2)
O1 Rb1 O4 . 12_565 150.9(2)
O4 Rb1 O4 7_556 12_565 54.7(3)
O1 Rb1 O4 11_564 3_455 99.5(2)
O1 Rb1 O4 8_655 3_455 150.9(2)
O1 Rb1 O4 . 3_455 100.9(2)
O4 Rb1 O4 7_556 3_455 54.7(3)
O4 Rb1 O4 12_565 3_455 54.7(3)
O1 Rb1 O2 11_564 7_556 158.6(2)
O1 Rb1 O2 8_655 7_556 59.9(2)
O1 Rb1 O2 . 7_556 85.5(2)
O4 Rb1 O2 7_556 7_556 46.1(2)
O4 Rb1 O2 12_565 7_556 84.2(2)
O4 Rb1 O2 3_455 7_556 100.4(2)
O1 Rb1 O2 11_564 3_455 85.5(2)
O1 Rb1 O2 8_655 3_455 158.6(2)
O1 Rb1 O2 . 3_455 59.9(2)
O4 Rb1 O2 7_556 3_455 84.2(2)
O4 Rb1 O2 12_565 3_455 100.4(2)
O4 Rb1 O2 3_455 3_455 46.1(2)
O2 Rb1 O2 7_556 3_455 114.33(11)
O1 Rb1 O2 11_564 12_565 59.9(2)
O1 Rb1 O2 8_655 12_565 85.5(2)
O1 Rb1 O2 . 12_565 158.6(2)
O4 Rb1 O2 7_556 12_565 100.4(2)
O4 Rb1 O2 12_565 12_565 46.1(2)
O4 Rb1 O2 3_455 12_565 84.2(2)
O2 Rb1 O2 7_556 12_565 114.33(11)
O2 Rb1 O2 3_455 12_565 114.33(11)
O1 Rb1 O2 11_564 11_564 45.9(2)
O1 Rb1 O2 8_655 11_564 113.0(2)
O1 Rb1 O2 . 11_564 54.1(2)
O4 Rb1 O2 7_556 11_564 138.8(2)
O4 Rb1 O2 12_565 11_564 135.0(2)
O4 Rb1 O2 3_455 11_564 95.9(2)
O2 Rb1 O2 7_556 11_564 138.71(16)
O2 Rb1 O2 3_455 11_564 55.9(3)
O2 Rb1 O2 12_565 11_564 104.85(2)
O1 Rb1 O2 11_564 . 113.0(2)
O1 Rb1 O2 8_655 . 54.1(2)
O1 Rb1 O2 . . 45.9(2)
O4 Rb1 O2 7_556 . 95.9(2)
O4 Rb1 O2 12_565 . 138.8(2)
O4 Rb1 O2 3_455 . 135.0(2)
O2 Rb1 O2 7_556 . 55.9(3)
O2 Rb1 O2 3_455 . 104.85(2)
O2 Rb1 O2 12_565 . 138.71(16)
O2 Rb1 O2 11_564 . 86.2(2)
O1 Rb1 O2 11_564 8_655 54.1(2)
O1 Rb1 O2 8_655 8_655 45.9(2)
O1 Rb1 O2 . 8_655 113.0(2)
O4 Rb1 O2 7_556 8_655 135.0(2)
O4 Rb1 O2 12_565 8_655 95.9(2)
O4 Rb1 O2 3_455 8_655 138.8(2)
O2 Rb1 O2 7_556 8_655 104.85(2)
O2 Rb1 O2 3_455 8_655 138.71(16)
O2 Rb1 O2 12_565 8_655 55.9(3)
O2 Rb1 O2 11_564 8_655 86.2(2)
O2 Rb1 O2 . 8_655 86.2(2)
O3 Rb2 O3 2_654 10_644 91.8(2)
O3 Rb2 O3 2_654 5_654 91.8(2)
O3 Rb2 O3 10_644 5_654 91.8(2)
O3 Rb2 O2 2_654 8_655 165.1(2)
O3 Rb2 O2 10_644 8_655 80.3(2)
O3 Rb2 O2 5_654 8_655 101.0(2)
O3 Rb2 O2 2_654 11_564 80.3(2)
O3 Rb2 O2 10_644 11_564 101.0(2)
O3 Rb2 O2 5_654 11_564 165.1(2)
O2 Rb2 O2 8_655 11_564 88.8(2)
O3 Rb2 O2 2_654 . 101.0(2)
O3 Rb2 O2 10_644 . 165.1(2)
O3 Rb2 O2 5_654 . 80.3(2)
O2 Rb2 O2 8_655 . 88.8(2)
O2 Rb2 O2 11_564 . 88.8(2)
O3 Rb2 O4 2_654 11_564 82.1(2)
O3 Rb2 O4 10_644 11_564 56.9(2)
O3 Rb2 O4 5_654 11_564 147.6(2)
O2 Rb2 O4 8_655 11_564 82.9(2)
O2 Rb2 O4 11_564 11_564 44.1(2)
O2 Rb2 O4 . 11_564 132.1(2)
O3 Rb2 O4 2_654 8_655 147.6(2)
O3 Rb2 O4 10_644 8_655 82.1(2)
O3 Rb2 O4 5_654 8_655 56.9(2)
O2 Rb2 O4 8_655 8_655 44.1(2)
O2 Rb2 O4 11_564 8_655 132.1(2)
O2 Rb2 O4 . 8_655 82.9(2)
O4 Rb2 O4 11_564 8_655 119.08(5)
O3 Rb2 O4 2_654 . 56.9(2)
O3 Rb2 O4 10_644 . 147.6(2)
O3 Rb2 O4 5_654 . 82.1(2)
O2 Rb2 O4 8_655 . 132.1(2)
O2 Rb2 O4 11_564 . 82.9(2)
O2 Rb2 O4 . . 44.1(2)
O4 Rb2 O4 11_564 . 119.08(5)
O4 Rb2 O4 8_655 . 119.08(5)
O3 Rb2 O4 2_654 2_654 44.1(2)
O3 Rb2 O4 10_644 2_654 50.8(2)
O3 Rb2 O4 5_654 2_654 106.2(2)
O2 Rb2 O4 8_655 2_654 123.46(19)
O2 Rb2 O4 11_564 2_654 76.8(2)
O2 Rb2 O4 . 2_654 143.65(19)
O4 Rb2 O4 11_564 2_654 49.2(3)
O4 Rb2 O4 8_655 2_654 131.10(17)
O4 Rb2 O4 . 2_654 100.41(4)
O3 Rb2 O4 2_654 10_644 106.2(2)
O3 Rb2 O4 10_644 10_644 44.1(2)
O3 Rb2 O4 5_654 10_644 50.8(2)
O2 Rb2 O4 8_655 10_644 76.8(2)
O2 Rb2 O4 11_564 10_644 143.65(19)
O2 Rb2 O4 . 10_644 123.5(2)
O4 Rb2 O4 11_564 10_644 100.41(4)
O4 Rb2 O4 8_655 10_644 49.2(3)
O4 Rb2 O4 . 10_644 131.10(17)
O4 Rb2 O4 2_654 10_644 83.6(2)
O3 Rb2 O4 2_654 5_654 50.8(2)
O3 Rb2 O4 10_644 5_654 106.2(2)
O3 Rb2 O4 5_654 5_654 44.1(2)
O2 Rb2 O4 8_655 5_654 143.65(19)
O2 Rb2 O4 11_564 5_654 123.5(2)
O2 Rb2 O4 . 5_654 76.8(2)
O4 Rb2 O4 11_564 5_654 131.10(17)
O4 Rb2 O4 8_655 5_654 100.41(4)
O4 Rb2 O4 . 5_654 49.2(3)
O4 Rb2 O4 2_654 5_654 83.6(2)
O4 Rb2 O4 10_644 5_654 83.6(2)
O1 Ti1 O1 9_655 8_655 93.2(3)
O1 Ti1 O1 9_655 3 93.2(3)
O1 Ti1 O1 8_655 3 93.2(3)
O1 Ti1 O2 9_655 10_645 92.3(3)
O1 Ti1 O2 8_655 10_645 174.2(3)
O1 Ti1 O2 3 10_645 84.9(3)
O1 Ti1 O2 9_655 . 174.2(3)
O1 Ti1 O2 8_655 . 84.9(3)
O1 Ti1 O2 3 . 92.3(3)
O2 Ti1 O2 10_645 . 89.8(3)
O1 Ti1 O2 9_655 7_556 84.9(3)
O1 Ti1 O2 8_655 7_556 92.3(3)
O1 Ti1 O2 3 7_556 174.2(3)
O2 Ti1 O2 10_645 7_556 89.8(3)
O2 Ti1 O2 . 7_556 89.8(3)
O1 Ti1 Rb1 9_655 2_665 49.5(2)
O1 Ti1 Rb1 8_655 2_665 130.7(2)
O1 Ti1 Rb1 3 2_665 116.3(2)
O2 Ti1 Rb1 10_645 2_665 54.7(3)
O2 Ti1 Rb1 . 2_665 128.6(2)
O2 Ti1 Rb1 7_556 2_665 58.5(2)
O1 Ti1 Rb1 9_655 . 116.3(2)
O1 Ti1 Rb1 8_655 . 49.5(2)
O1 Ti1 Rb1 3 . 130.7(2)
O2 Ti1 Rb1 10_645 . 128.6(2)
O2 Ti1 Rb1 . . 58.5(2)
O2 Ti1 Rb1 7_556 . 54.7(3)
Rb1 Ti1 Rb1 2_665 . 112.815(18)
O1 Ti1 Rb1 9_655 3 130.7(2)
O1 Ti1 Rb1 8_655 3 116.3(2)
O1 Ti1 Rb1 3 3 49.5(2)
O2 Ti1 Rb1 10_645 3 58.5(2)
O2 Ti1 Rb1 . 3 54.7(3)
O2 Ti1 Rb1 7_556 3 128.6(2)
Rb1 Ti1 Rb1 2_665 3 112.815(18)
Rb1 Ti1 Rb1 . 3 112.815(18)
O4 Ti2 O4 6_554 2_655 87.2(3)
O4 Ti2 O4 6_554 11_565 87.2(3)
O4 Ti2 O4 2_655 11_565 87.2(3)
O4 Ti2 O3 6_554 10_645 173.6(4)
O4 Ti2 O3 2_655 10_645 86.5(3)
O4 Ti2 O3 11_565 10_645 93.5(3)
O4 Ti2 O3 6_554 . 86.5(3)
O4 Ti2 O3 2_655 . 93.5(3)
O4 Ti2 O3 11_565 . 173.6(4)
O3 Ti2 O3 10_645 . 92.9(3)
O4 Ti2 O3 6_554 7_556 93.5(3)
O4 Ti2 O3 2_655 7_556 173.6(4)
O4 Ti2 O3 11_565 7_556 86.5(3)
O3 Ti2 O3 10_645 7_556 92.9(3)
O3 Ti2 O3 . 7_556 92.9(3)
O4 Ti2 Rb1 6_554 4_645 52.8(2)
O4 Ti2 Rb1 2_655 4_645 52.8(2)
O4 Ti2 Rb1 11_565 4_645 52.8(2)
O3 Ti2 Rb1 10_645 4_645 123.2(2)
O3 Ti2 Rb1 . 4_645 123.2(2)
O3 Ti2 Rb1 7_556 4_645 123.2(2)
O4 Ti2 Rb2 6_554 1_556 129.9(2)
O4 Ti2 Rb2 2_655 1_556 61.6(3)
O4 Ti2 Rb2 11_565 1_556 55.5(3)
O3 Ti2 Rb2 10_645 1_556 46.9(2)
O3 Ti2 Rb2 . 1_556 130.2(2)
O3 Ti2 Rb2 7_556 1_556 113.7(2)
Rb1 Ti2 Rb2 4_645 1_556 77.19(3)
O4 Ti2 Rb2 6_554 2_655 61.6(3)
O4 Ti2 Rb2 2_655 2_655 55.5(3)
O4 Ti2 Rb2 11_565 2_655 129.9(2)
O3 Ti2 Rb2 10_645 2_655 113.7(2)
O3 Ti2 Rb2 . 2_655 46.9(2)
O3 Ti2 Rb2 7_556 2_655 130.2(2)
Rb1 Ti2 Rb2 4_645 2_655 77.19(3)
Rb2 Ti2 Rb2 1_556 2_655 115.230(18)
O4 Ti2 Rb2 6_554 3_455 55.5(3)
O4 Ti2 Rb2 2_655 3_455 129.9(2)
O4 Ti2 Rb2 11_565 3_455 61.6(3)
O3 Ti2 Rb2 10_645 3_455 130.2(2)
O3 Ti2 Rb2 . 3_455 113.7(2)
O3 Ti2 Rb2 7_556 3_455 46.9(2)
Rb1 Ti2 Rb2 4_645 3_455 77.19(3)
Rb2 Ti2 Rb2 1_556 3_455 115.230(18)
Rb2 Ti2 Rb2 2_655 3_455 115.230(18)
O2 P O4 . . 107.8(5)
O2 P O1 . . 109.6(5)
O4 P O1 . . 110.2(5)
O2 P O3 . . 110.3(5)
O4 P O3 . . 108.3(5)
O1 P O3 . . 110.6(5)
O2 P Rb1 . 3 65.7(4)
O4 P Rb1 . 3 62.2(3)
O1 P Rb1 . 3 166.9(3)
O3 P Rb1 . 3 82.4(3)
O2 P Yb1 . 3_455 123.8(4)
O4 P Yb1 . 3_455 95.8(3)
O3 P Yb1 . 3_455 109.1(3)
Rb1 P Yb1 3 3_455 157.86(8)
O2 P Rb2 . . 64.9(3)
O4 P Rb2 . . 66.6(4)
O1 P Rb2 . . 79.4(3)
O3 P Rb2 . . 170.0(4)
Rb1 P Rb2 3 . 87.64(5)
Yb1 P Rb2 3_455 . 80.42(5)
O2 P Rb1 . . 61.3(4)
O4 P Rb1 . . 129.9(4)
O1 P Rb1 . . 48.6(3)
O3 P Rb1 . . 121.5(3)
Rb1 P Rb1 3 . 126.62(7)
Yb1 P Rb1 3_455 . 64.32(4)
Rb2 P Rb1 . . 64.99(5)
O2 P Rb2 . 2_655 146.3(4)
O4 P Rb2 . 2_655 67.4(4)
O1 P Rb2 . 2_655 103.0(3)
O3 P Rb2 . 2_655 47.6(3)
Rb1 P Rb2 3 2_655 84.28(5)
Yb1 P Rb2 3_455 2_655 89.75(5)
Rb2 P Rb2 . 2_655 131.54(7)
Rb1 P Rb2 . 2_655 148.19(7)
P O1 Yb1 . 3_455 151.3(5)
P O1 Ti1 . 3_455 151.3(5)
P O1 Rb1 . . 108.9(4)
Yb1 O1 Rb1 3_455 . 97.9(3)
Ti1 O1 Rb1 3_455 . 97.9(3)
P O1 Rb2 . . 76.1(3)
Yb1 O1 Rb2 3_455 . 103.1(3)
Ti1 O1 Rb2 3_455 . 103.1(3)
Rb1 O1 Rb2 . . 72.68(18)
P O2 Ti1 . . 154.5(5)
P O2 Rb1 . 3 88.7(4)
Ti1 O2 Rb1 . 3 91.6(3)
P O2 Rb2 . . 90.1(4)
Ti1 O2 Rb2 . . 115.0(3)
Rb1 O2 Rb2 3 . 99.3(2)
P O2 Rb1 . . 95.1(4)
Ti1 O2 Rb1 . . 87.8(3)
Rb1 O2 Rb1 3 . 172.3(3)
Rb2 O2 Rb1 . . 74.02(19)
P O3 Ti2 . . 135.0(5)
P O3 Rb2 . 2_655 109.9(4)
Ti2 O3 Rb2 . 2_655 102.7(3)
P O3 Rb1 . 3 72.6(3)
Ti2 O3 Rb1 . 3 134.7(3)
Rb2 O3 Rb1 2_655 3 95.1(2)
P O4 Yb2 . 2_654 172.3(6)
P O4 Ti2 . 2_654 172.3(6)
P O4 Rb1 . 3 91.9(4)
Yb2 O4 Rb1 2_654 3 95.1(3)
Ti2 O4 Rb1 2_654 3 95.1(3)
P O4 Rb2 . . 88.2(4)
Yb2 O4 Rb2 2_654 . 93.5(3)
Ti2 O4 Rb2 2_654 . 93.5(3)
Rb1 O4 Rb2 3 . 100.2(3)
P O4 Rb2 . 2_655 88.9(4)
Yb2 O4 Rb2 2_654 2_655 87.4(3)
Ti2 O4 Rb2 2_654 2_655 87.4(3)
Rb1 O4 Rb2 3 2_655 95.6(3)
Rb2 O4 Rb2 . 2_655 163.9(3)

loop_
_geom_bond_atom_site_label_1
_geom_bond_atom_site_label_2
_geom_bond_site_symmetry_2
_geom_bond_distance
_geom_bond_publ_flag
Rb1 O1 11_564 2.974(8) ?
Rb1 O1 8_655 2.974(8) ?
Rb1 O1 . 2.974(8) ?
Rb1 O4 7_556 3.071(8) ?
Rb1 O4 12_565 3.071(8) ?
Rb1 O4 3_455 3.071(8) ?
Rb1 O2 7_556 3.163(9) ?
Rb1 O2 3_455 3.163(9) ?
Rb1 O2 12_565 3.163(9) ?
Rb1 O2 11_564 3.305(9) ?
Rb1 O2 . 3.305(9) ?
Rb1 O2 8_655 3.305(9) ?
Rb2 O3 2_654 2.969(8) ?
Rb2 O3 10_644 2.969(8) ?
Rb2 O3 5_654 2.969(8) ?
Rb2 O2 8_655 3.226(8) ?
Rb2 O2 11_564 3.226(8) ?
Rb2 O2 . 3.226(8) ?
Rb2 O4 11_564 3.272(10) ?
Rb2 O4 8_655 3.272(10) ?
Rb2 O4 . 3.272(10) ?
Rb2 O4 2_654 3.490(11) ?
Rb2 O4 10_644 3.490(10) ?
Rb2 O4 5_654 3.490(11) ?
Ti1 O1 9_655 2.107(8) ?
Ti1 O1 8_655 2.107(8) ?
Ti1 O1 3 2.107(8) ?
Ti1 O2 10_645 2.149(8) ?
Ti1 O2 . 2.149(8) ?
Ti1 O2 7_556 2.149(8) ?
Ti1 Rb1 2_665 3.8735(6) ?
Ti1 Rb1 3 3.8735(6) ?
Ti2 O4 6_554 2.046(8) ?
Ti2 O4 2_655 2.046(8) ?
Ti2 O4 11_565 2.046(8) ?
Ti2 O3 10_645 2.054(9) ?
Ti2 O3 . 2.054(9) ?
Ti2 O3 7_556 2.054(9) ?
Ti2 Rb1 4_645 3.840(2) ?
Ti2 Rb2 1_556 3.9643(8) ?
Ti2 Rb2 2_655 3.9643(8) ?
Ti2 Rb2 3_455 3.9643(8) ?
P O2 . 1.503(8) ?
P O4 . 1.517(8) ?
P O1 . 1.519(8) ?
P O3 . 1.536(8) ?
P Rb1 3 3.470(2) ?
P Yb1 3_455 3.516(2) ?
P Rb2 2_655 3.779(2) ?
O1 Yb1 3_455 2.107(8) ?
O1 Ti1 3_455 2.107(8) ?
O2 Rb1 3 3.163(9) ?
O3 Rb2 2_655 2.969(8) ?
O3 Rb1 3 3.604(9) ?
O4 Yb2 2_654 2.046(8) ?
O4 Ti2 2_654 2.046(8) ?
O4 Rb1 3 3.071(8) ?
O4 Rb2 2_655 3.490(10) ?
